data_4310619
loop_
_publ_author_name
'Athanassios K. Boudalis'
'Juan-Modesto Clemente-Juan'
'Fran\,coise Dahan'
'Jean-Pierre Tuchagues'

_publ_contact_author
;
       Pr Jean-Pierre Tuchagues
       Laboratoire de Chimie de Coordination du CNRS
       205 Route de Narbonne
       31077 Toulouse Cedex 4
       France
;
_publ_contact_author_email tuchague@lcctoul.lcc-toulouse.fr
_publ_contact_author_fax '(33) 0561553003'
_publ_contact_author_phone '(33) 0561333154'
_publ_section_title
;
 New Poly-Iron(II) Complexes of N4O Dinucleating Schiff Bases and
 Pseudohalides: Syntheses, Structures, and Magnetic and M\"ossbauer
 Properties
;
_journal_name_full 'Inorganic Chemistry'
_journal_page_first 1574
_journal_page_last 1586
_journal_paper_doi 10.1021/ic0351904
_journal_volume 43
_journal_year 2004
_chemical_formula_sum 'C23 H26 Fe2 N6 O3 S2'
_chemical_formula_weight 610.32
_chemical_name_systematic
; 
 ? 
;
_space_group_IT_number 14
_symmetry_cell_setting monoclinic
_symmetry_space_group_name_Hall '-P 2yn'
_symmetry_space_group_name_H-M 'P 1 21/n 1'
_atom_sites_solution_hydrogens geom
_atom_sites_solution_primary direct
_atom_sites_solution_secondary difmap
_audit_creation_method SHELXL-97
_cell_angle_alpha 90.00
_cell_angle_beta 92.180(10)
_cell_angle_gamma 90.00
_cell_formula_units_Z 4
_cell_length_a 8.0380(7)
_cell_length_b 12.4495(8)
_cell_length_c 27.358(2)
_cell_measurement_temperature 180(2)
_cell_volume 2735.7(4)
_computing_cell_refinement 'STOE-IPDS software (Stoe, 2.93, 1997)'
_computing_data_collection 'STOE-IPDS software (Stoe, 2.93, 1997)'
_computing_data_reduction 'XRED (Stoe, 1.08, 1996)'
_computing_molecular_graphics 'ZORTEP (Zsolnai, 1996)'
_computing_structure_refinement 'SHELXL-97 (Sheldrick, 1997)'
_computing_structure_solution 'SHELXS-97 (Sheldrick, 1990)'
_diffrn_ambient_temperature 180(2)
_diffrn_measured_fraction_theta_full 0.993
_diffrn_measured_fraction_theta_max 0.993
_diffrn_measurement_device_type STOE-IPDS
_diffrn_measurement_method 'Imaging Plate Detector System'
_diffrn_radiation_monochromator graphite
_diffrn_radiation_source 'fine-focus sealed tube'
_diffrn_radiation_type MoK\a
_diffrn_radiation_wavelength 0.71073
_diffrn_reflns_av_R_equivalents 0.0393
_diffrn_reflns_av_sigmaI/netI 0.0339
_diffrn_reflns_limit_h_max 9
_diffrn_reflns_limit_h_min -9
_diffrn_reflns_limit_k_max 15
_diffrn_reflns_limit_k_min -15
_diffrn_reflns_limit_l_max 33
_diffrn_reflns_limit_l_min -33
_diffrn_reflns_number 21502
_diffrn_reflns_theta_full 26.03
_diffrn_reflns_theta_max 26.03
_diffrn_reflns_theta_min 2.21
_exptl_absorpt_coefficient_mu 1.249
_exptl_absorpt_correction_T_max 0.8783
_exptl_absorpt_correction_T_min 0.5671
_exptl_absorpt_correction_type numerical
_exptl_absorpt_process_details 'X-SHAPE (Stoe & Cie, 1996)'
_exptl_crystal_colour Blue-Black
_exptl_crystal_density_diffrn 1.482
_exptl_crystal_density_method 'not measured'
_exptl_crystal_description Plate
_exptl_crystal_F_000 1256
_exptl_crystal_size_max 0.50
_exptl_crystal_size_mid 0.25
_exptl_crystal_size_min 0.10
_refine_diff_density_max 0.323
_refine_diff_density_min -0.359
_refine_diff_density_rms 0.077
_refine_ls_extinction_method none
_refine_ls_goodness_of_fit_ref 1.130
_refine_ls_hydrogen_treatment mixed
_refine_ls_matrix_type full
_refine_ls_number_parameters 325
_refine_ls_number_reflns 5363
_refine_ls_number_restraints 0
_refine_ls_restrained_S_all 1.130
_refine_ls_R_factor_all 0.0358
_refine_ls_R_factor_gt 0.0333
_refine_ls_shift/su_max 0.001
_refine_ls_shift/su_mean 0.000
_refine_ls_structure_factor_coef Fsqd
_refine_ls_weighting_details 'w=1/[\s^2^(Fo^2^)+(0.0322P)^2^+0.0000P] where P=(Fo^2^+2Fc^2^)/3'
_refine_ls_weighting_scheme calc
_refine_ls_wR_factor_gt 0.0668
_refine_ls_wR_factor_ref 0.0672
_reflns_number_gt 3843
_reflns_number_total 5363
_reflns_threshold_expression >2sigma(I)
_cod_data_source_file ic0351904si20040114_092725_1.cif
_cod_data_source_block (1)
_cod_depositor_comments
;
The following automatic conversions were performed:
'_symmetry_cell_setting' value 'Monoclinic' changed to 'monoclinic'
according to '/home/saulius/struct/CIF-dictionaries/cif_core.dic'
dictionary named 'cif_core.dic' version 2.4.1 from
2010-06-29.

'_exptl_absorpt_correction_type' value 'Numerical' changed to
'numerical' according to
'/home/saulius/struct/CIF-dictionaries/cif_core.dic' dictionary named
'cif_core.dic' version 2.4.1 from 2010-06-29.

Automatic conversion script
Id: cif_fix_enum 1527 2010-12-29 10:47:43Z saulius 

The following automatic conversions were performed:

'_refine_ls_weighting_scheme' value 'calc
w=1/[\s^2^(Fo^2^)+(0.0322P)^2^+0.0000P] where P=(Fo^2^+2Fc^2^)/3' was
changed to 'calc'. New tag '_refine_ls_weighting_details' was
created. The value of the new tag was set to
'w=1/[\s^2^(Fo^2^)+(0.0322P)^2^+0.0000P] where P=(Fo^2^+2Fc^2^)/3'.

Automatic conversion script
Id: cif_fix_values 3143 2015-03-26 13:38:13Z robertas 
;
_cod_database_code 4310619

loop_
_symmetry_equiv_pos_as_xyz
'x, y, z'
'x+1/2, -y+1/2, z+1/2'
'-x, -y, -z'
'-x-1/2, y-1/2, -z-1/2'

loop_
_atom_site_label
_atom_site_type_symbol
_atom_site_fract_x
_atom_site_fract_y
_atom_site_fract_z
_atom_site_U_iso_or_equiv
_atom_site_adp_type
_atom_site_occupancy
_atom_site_calc_flag
_atom_site_refinement_flags
_atom_site_disorder_assembly
_atom_site_disorder_group
Fe1 Fe 0.63963(3) 0.36193(2) 0.129379(9) 0.02240(7) Uani 1 d . . .
Fe2 Fe 0.66243(3) 0.28572(2) 0.244458(9) 0.02325(7) Uani 1 d . . .
S1 S 0.97720(8) 0.15212(5) 0.01961(2) 0.04345(14) Uani 1 d . . .
S2 S 1.04118(7) -0.00847(5) 0.29147(2) 0.04187(14) Uani 1 d . . .
O1 O 0.45017(18) 0.25392(12) 0.13687(5) 0.0328(3) Uani 1 d . . .
O2 O 0.46791(18) 0.19830(11) 0.21342(5) 0.0318(3) Uani 1 d . . .
O3 O 0.78808(16) 0.34629(11) 0.18928(5) 0.0294(3) Uani 1 d . . .
N1 N 0.4593(2) 0.44096(15) 0.08014(6) 0.0317(4) Uani 1 d . . .
N2 N 0.7575(2) 0.50912(14) 0.10984(6) 0.0297(4) Uani 1 d . . .
N3 N 0.4968(2) 0.30076(14) 0.30615(6) 0.0325(4) Uani 1 d . . .
N4 N 0.7865(2) 0.38942(13) 0.29551(6) 0.0298(4) Uani 1 d . . .
N5 N 0.7733(2) 0.26702(14) 0.08150(6) 0.0338(4) Uani 1 d . . .
N6 N 0.8098(2) 0.15231(14) 0.26357(6) 0.0334(4) Uani 1 d . . .
C1 C 0.3184(3) 0.4061(2) 0.06207(8) 0.0409(5) Uani 1 d . . .
H1 H 0.2861 0.3357 0.0713 0.045 Uiso 1 calc R . .
C2 C 0.2123(3) 0.46039(19) 0.03126(8) 0.0407(5) Uani 1 d . . .
H2 H 0.1157 0.4269 0.0172 0.045 Uiso 1 calc R . .
C3 C 0.2496(3) 0.5653(2) 0.02119(8) 0.0438(5) Uani 1 d . . .
H3 H 0.1730 0.6085 0.0026 0.048 Uiso 1 calc R . .
C4 C 0.4008(3) 0.6079(2) 0.03838(9) 0.0434(5) Uani 1 d . . .
H4 H 0.4332 0.6787 0.0299 0.048 Uiso 1 calc R . .
C5 C 0.5009(3) 0.54502(17) 0.06779(8) 0.0352(5) Uani 1 d . . .
C6 C 0.6672(3) 0.58137(19) 0.08842(8) 0.0401(5) Uani 1 d . . .
C7 C 0.9332(3) 0.5228(2) 0.12418(9) 0.0448(6) Uani 1 d . . .
H7A H 0.9640 0.5983 0.1177 0.049 Uiso 1 calc R . .
H7B H 0.9993 0.4770 0.1026 0.049 Uiso 1 calc R . .
C8 C 0.9854(3) 0.4974(2) 0.17630(8) 0.0437(5) Uani 1 d . . .
H8A H 0.9284 0.5478 0.1981 0.048 Uiso 1 calc R . .
H8B H 1.1066 0.5101 0.1807 0.048 Uiso 1 calc R . .
C9 C 0.9484(3) 0.38375(19) 0.19232(8) 0.0387(5) Uani 1 d . . .
H9 H 1.0121 0.3364 0.1702 0.043 Uiso 1 calc R . .
C10 C 1.0311(3) 0.3696(2) 0.24271(8) 0.0441(6) Uani 1 d . . .
H10A H 1.0359 0.2917 0.2500 0.049 Uiso 1 calc R . .
H10B H 1.1473 0.3954 0.2413 0.049 Uiso 1 calc R . .
C11 C 0.9538(3) 0.4235(2) 0.28392(9) 0.0433(5) Uani 1 d . . .
H11A H 1.0271 0.4131 0.3134 0.048 Uiso 1 calc R . .
H11B H 0.9505 0.5016 0.2770 0.048 Uiso 1 calc R . .
C12 C 0.7090(3) 0.4233(2) 0.33211(9) 0.0430(5) Uani 1 d . . .
C13 C 0.5471(3) 0.37345(18) 0.34111(9) 0.0405(5) Uani 1 d . . .
C14 C 0.4550(3) 0.3922(2) 0.38269(8) 0.0416(5) Uani 1 d . . .
H14 H 0.4898 0.4434 0.4067 0.046 Uiso 1 calc R . .
C15 C 0.3093(3) 0.3321(2) 0.38721(9) 0.0423(5) Uani 1 d . . .
H15 H 0.2453 0.3420 0.4153 0.047 Uiso 1 calc R . .
C16 C 0.2560(3) 0.2596(2) 0.35238(8) 0.0428(5) Uani 1 d . . .
H16 H 0.1558 0.2200 0.3554 0.047 Uiso 1 calc R . .
C17 C 0.3581(3) 0.2465(2) 0.31161(8) 0.0414(5) Uani 1 d . . .
H17 H 0.3248 0.1962 0.2870 0.046 Uiso 1 calc R . .
C18 C 0.3994(3) 0.19965(19) 0.17208(8) 0.0403(5) Uani 1 d . . .
C19 C 0.2449(3) 0.1336(2) 0.16310(9) 0.0491(6) Uani 1 d . . .
H19A H 0.2043 0.1429 0.1291 0.054 Uiso 1 calc R . .
H19B H 0.1590 0.1570 0.1852 0.054 Uiso 1 calc R . .
H19C H 0.2706 0.0576 0.1691 0.054 Uiso 1 calc R . .
C20 C 0.7294(4) 0.6917(2) 0.07809(10) 0.0493(6) Uani 1 d . . .
H20A H 0.8387 0.7019 0.0945 0.054 Uiso 1 calc R . .
H20B H 0.6511 0.7449 0.0902 0.054 Uiso 1 calc R . .
H20C H 0.7391 0.7008 0.0427 0.054 Uiso 1 calc R . .
C21 C 0.7646(3) 0.5077(2) 0.36854(9) 0.0486(6) Uani 1 d . . .
H21A H 0.8735 0.5358 0.3598 0.053 Uiso 1 calc R . .
H21B H 0.7733 0.4760 0.4013 0.053 Uiso 1 calc R . .
H21C H 0.6834 0.5664 0.3682 0.053 Uiso 1 calc R . .
C22 C 0.8556(3) 0.22174(19) 0.05475(9) 0.0416(5) Uani 1 d . . .
C23 C 0.9069(3) 0.08584(18) 0.27519(9) 0.0420(5) Uani 1 d . . .

loop_
_atom_site_aniso_label
_atom_site_aniso_U_11
_atom_site_aniso_U_22
_atom_site_aniso_U_33
_atom_site_aniso_U_23
_atom_site_aniso_U_13
_atom_site_aniso_U_12
Fe1 0.02151(13) 0.02227(14) 0.02325(13) 0.00088(11) -0.00134(10) -0.00142(10)
Fe2 0.02262(14) 0.02308(14) 0.02398(13) -0.00111(11) 0.00005(10) -0.00170(10)
S1 0.0480(3) 0.0425(3) 0.0400(3) -0.0021(3) 0.0041(2) 0.0044(3)
S2 0.0385(3) 0.0432(3) 0.0437(3) 0.0025(3) -0.0002(2) 0.0027(2)
O1 0.0364(8) 0.0324(7) 0.0291(7) 0.0050(6) -0.0053(6) -0.0051(6)
O2 0.0331(7) 0.0284(7) 0.0339(7) -0.0022(6) 0.0002(6) -0.0034(6)
O3 0.0272(7) 0.0301(7) 0.0307(7) -0.0034(6) -0.0019(5) -0.0012(6)
N1 0.0284(8) 0.0371(10) 0.0298(9) -0.0015(7) 0.0023(7) 0.0000(7)
N2 0.0312(8) 0.0301(9) 0.0276(8) -0.0011(7) 0.0002(7) -0.0012(7)
N3 0.0331(9) 0.0288(9) 0.0358(9) 0.0034(7) 0.0020(7) 0.0008(7)
N4 0.0312(9) 0.0277(9) 0.0301(8) 0.0019(7) -0.0019(7) 0.0013(7)
N5 0.0371(10) 0.0297(9) 0.0342(9) 0.0024(8) -0.0030(8) 0.0023(8)
N6 0.0325(9) 0.0305(9) 0.0371(9) 0.0009(8) -0.0001(7) -0.0006(8)
C1 0.0346(12) 0.0485(14) 0.0388(12) 0.0100(10) -0.0088(9) -0.0050(10)
C2 0.0384(12) 0.0462(14) 0.0377(11) 0.0017(10) 0.0023(9) 0.0000(10)
C3 0.0404(12) 0.0477(14) 0.0429(13) 0.0042(11) -0.0053(10) 0.0018(11)
C4 0.0466(13) 0.0376(13) 0.0460(13) 0.0123(10) 0.0016(11) 0.0098(10)
C5 0.0392(12) 0.0274(11) 0.0389(11) 0.0037(9) -0.0007(9) 0.0021(9)
C6 0.0439(13) 0.0407(12) 0.0356(11) -0.0006(10) 0.0003(9) 0.0021(10)
C7 0.0391(12) 0.0500(15) 0.0450(13) -0.0026(11) 0.0002(10) 0.0064(10)
C8 0.0359(12) 0.0511(14) 0.0441(13) 0.0043(11) 0.0020(10) -0.0024(10)
C9 0.0372(12) 0.0368(12) 0.0420(12) -0.0043(10) 0.0013(9) -0.0036(9)
C10 0.0475(13) 0.0443(14) 0.0408(12) 0.0017(10) 0.0041(10) -0.0098(11)
C11 0.0391(12) 0.0462(13) 0.0439(12) -0.0083(11) -0.0054(10) -0.0124(10)
C12 0.0465(13) 0.0403(13) 0.0420(12) 0.0010(10) -0.0017(10) 0.0040(10)
C13 0.0451(13) 0.0337(12) 0.0427(12) 0.0071(10) 0.0004(10) 0.0078(10)
C14 0.0479(13) 0.0429(13) 0.0344(11) 0.0018(10) 0.0054(10) 0.0085(10)
C15 0.0398(12) 0.0468(14) 0.0407(12) 0.0051(10) 0.0076(10) 0.0034(10)
C16 0.0402(12) 0.0468(14) 0.0416(12) 0.0059(11) 0.0036(10) 0.0045(11)
C17 0.0398(13) 0.0452(13) 0.0393(12) 0.0046(11) 0.0029(10) 0.0071(10)
C18 0.0435(13) 0.0368(13) 0.0401(12) 0.0046(10) -0.0065(10) -0.0062(10)
C19 0.0509(15) 0.0438(14) 0.0521(14) 0.0030(12) -0.0027(12) -0.0087(11)
C20 0.0569(16) 0.0417(14) 0.0491(14) -0.0021(11) -0.0022(12) -0.0081(11)
C21 0.0536(15) 0.0461(14) 0.0462(14) -0.0076(11) 0.0018(11) -0.0125(12)
C22 0.0456(13) 0.0345(12) 0.0446(13) 0.0004(10) 0.0002(11) 0.0025(10)
C23 0.0533(14) 0.0295(11) 0.0434(12) -0.0033(10) 0.0039(11) -0.0030(10)

loop_
_atom_type_symbol
_atom_type_description
_atom_type_scat_dispersion_real
_atom_type_scat_dispersion_imag
_atom_type_scat_source
C C 0.0033 0.0016 'International Tables Vol C Tables 4.2.6.8 and 6.1.1.4'
H H 0.0000 0.0000 'International Tables Vol C Tables 4.2.6.8 and 6.1.1.4'
N N 0.0061 0.0033 'International Tables Vol C Tables 4.2.6.8 and 6.1.1.4'
O O 0.0106 0.0060 'International Tables Vol C Tables 4.2.6.8 and 6.1.1.4'
S S 0.1246 0.1234 'International Tables Vol C Tables 4.2.6.8 and 6.1.1.4'
Fe Fe 0.3463 0.8444 'International Tables Vol C Tables 4.2.6.8 and 6.1.1.4'

loop_
_geom_angle_atom_site_label_1
_geom_angle_atom_site_label_2
_geom_angle_atom_site_label_3
_geom_angle
_geom_angle_site_symmetry_1
_geom_angle_site_symmetry_3
_geom_angle_publ_flag
O3 Fe1 O1 106.08(6) . . ?
O3 Fe1 N5 98.84(6) . . ?
O1 Fe1 N5 95.36(7) . . ?
O3 Fe1 N2 91.84(6) . . ?
O1 Fe1 N2 157.71(6) . . ?
N5 Fe1 N2 94.84(7) . . ?
O3 Fe1 N1 156.07(6) . . ?
O1 Fe1 N1 83.02(6) . . ?
N5 Fe1 N1 102.34(7) . . ?
N2 Fe1 N1 75.47(7) . . ?
O3 Fe2 O2 106.60(6) . . ?
O3 Fe2 N6 100.99(6) . . ?
O2 Fe2 N6 95.58(6) . . ?
O3 Fe2 N4 91.67(6) . . ?
O2 Fe2 N4 157.25(6) . . ?
N6 Fe2 N4 94.06(7) . . ?
O3 Fe2 N3 152.58(6) . . ?
O2 Fe2 N3 83.63(6) . . ?
N6 Fe2 N3 103.26(7) . . ?
N4 Fe2 N3 74.11(7) . . ?
C18 O1 Fe1 133.92(14) . . ?
C18 O2 Fe2 132.27(14) . . ?
C9 O3 Fe2 125.78(13) . . ?
C9 O3 Fe1 123.17(13) . . ?
Fe2 O3 Fe1 110.69(6) . . ?
C1 N1 C5 115.94(19) . . ?
C1 N1 Fe1 129.63(16) . . ?
C5 N1 Fe1 114.41(13) . . ?
C6 N2 C7 124.40(19) . . ?
C6 N2 Fe1 117.78(15) . . ?
C7 N2 Fe1 117.73(14) . . ?
C17 N3 C13 119.32(19) . . ?
C17 N3 Fe2 125.73(15) . . ?
C13 N3 Fe2 114.95(14) . . ?
C12 N4 C11 123.99(19) . . ?
C12 N4 Fe2 119.20(15) . . ?
C11 N4 Fe2 116.65(13) . . ?
C22 N5 Fe1 174.41(19) . . ?
C23 N6 Fe2 172.35(18) . . ?
N1 C1 C2 126.2(2) . . ?
C1 C2 C3 117.6(2) . . ?
C2 C3 C4 119.4(2) . . ?
C5 C4 C3 117.9(2) . . ?
C4 C5 N1 122.6(2) . . ?
C4 C5 C6 123.1(2) . . ?
N1 C5 C6 114.24(18) . . ?
N2 C6 C20 122.9(2) . . ?
N2 C6 C5 116.1(2) . . ?
C20 C6 C5 120.4(2) . . ?
N2 C7 C8 117.5(2) . . ?
C7 C8 C9 114.8(2) . . ?
O3 C9 C8 119.7(2) . . ?
O3 C9 C10 113.20(19) . . ?
C8 C9 C10 106.70(19) . . ?
C11 C10 C9 117.4(2) . . ?
N4 C11 C10 117.01(19) . . ?
N4 C12 C13 117.1(2) . . ?
N4 C12 C21 127.7(2) . . ?
C13 C12 C21 115.3(2) . . ?
N3 C13 C14 121.8(2) . . ?
N3 C13 C12 113.8(2) . . ?
C14 C13 C12 124.3(2) . . ?
C15 C14 C13 116.9(2) . . ?
C16 C15 C14 122.2(2) . . ?
C15 C16 C17 116.5(2) . . ?
N3 C17 C16 123.2(2) . . ?
O2 C18 O1 124.1(2) . . ?
O2 C18 C19 118.5(2) . . ?
O1 C18 C19 117.3(2) . . ?
N5 C22 S1 176.2(2) . . ?
N6 C23 S2 179.3(2) . . ?

loop_
_geom_bond_atom_site_label_1
_geom_bond_atom_site_label_2
_geom_bond_distance
_geom_bond_site_symmetry_2
_geom_bond_publ_flag
Fe1 O3 1.9998(13) . ?
Fe1 O1 2.0476(14) . ?
Fe1 N5 2.0911(18) . ?
Fe1 N2 2.1402(17) . ?
Fe1 N1 2.1762(17) . ?
Fe2 O3 1.9958(14) . ?
Fe2 O2 2.0614(14) . ?
Fe2 N6 2.0949(18) . ?
Fe2 N4 2.1229(17) . ?
Fe2 N3 2.1972(18) . ?
S1 C22 1.644(3) . ?
S2 C23 1.645(3) . ?
O1 C18 1.257(3) . ?
O2 C18 1.239(3) . ?
O3 C9 1.370(3) . ?
N1 C1 1.294(3) . ?
N1 C5 1.383(3) . ?
N2 C6 1.283(3) . ?
N2 C7 1.461(3) . ?
N3 C17 1.316(3) . ?
N3 C13 1.367(3) . ?
N4 C12 1.272(3) . ?
N4 C11 1.457(3) . ?
N5 C22 1.152(3) . ?
N6 C23 1.173(3) . ?
C1 C2 1.356(3) . ?
C2 C3 1.370(3) . ?
C3 C4 1.391(3) . ?
C4 C5 1.363(3) . ?
C5 C6 1.501(3) . ?
C6 C20 1.492(3) . ?
C7 C8 1.505(3) . ?
C8 C9 1.514(3) . ?
C9 C10 1.518(3) . ?
C10 C11 1.470(3) . ?
C12 C13 1.471(3) . ?
C12 C21 1.504(3) . ?
C13 C14 1.400(3) . ?
C14 C15 1.399(3) . ?
C15 C16 1.370(3) . ?
C16 C17 1.419(3) . ?
C18 C19 1.502(3) . ?
